data_9015229
loop_
_publ_author_name
'Brown, C.'
'Cox, E.'

_publ_section_title
;
 The Crystal Structure of Potassium Sulphamate
 _cod_database_code 1010479
;
_journal_name_full 'Journal of the Chemical Society'
_journal_page_first 1
_journal_page_last 10
_journal_volume 1940
_journal_year 1940
_chemical_formula_sum 'K N O3 S'
_space_group_IT_number 57
_symmetry_space_group_name_Hall '-P 2a 2ab'
_symmetry_space_group_name_H-M 'P b m a'
_cell_angle_alpha 90
_cell_angle_beta 90
_cell_angle_gamma 90
_cell_length_a 8.32
_cell_length_b 8.28
_cell_length_c 5.9
_cell_formula_units_Z 4
_cell_volume 406.449
_database_code_amcsd 0017395
_exptl_crystal_density_diffrn 2.176
_cod_duplicate_entry 1010479
_cod_original_formula_sum 'K S N O3'
_cod_database_code 9015229
_amcsd_formula_title 'H2 K N O3 S'

loop_
_space_group_symop_operation_xyz
x,y,z
1/2-x,1/2+y,z
1/2+x,1/2-y,-z
1/2+x,y,-z
1/2-x,-y,z
x,1/2-y,z
-x,1/2+y,-z
-x,-y,-z

loop_
_atom_site_label
_atom_site_fract_x
_atom_site_fract_y
_atom_site_fract_z
_atom_site_attached_hydrogens
K1 0.25000 0.00000 0.66300 0
S1 0.13700 0.25000 0.18000 0
N1 0.31200 0.25000 0.28500 2
O1 0.15700 0.25000 0.93700 0
O2 0.05800 0.10800 0.26300 0

loop_
_cod_related_entry_id
_cod_related_entry_database
_cod_related_entry_code
1 AMCSD 0017395
